data_2244221
loop_
_publ_author_name
'Clulow, Rebecca'
'Lightfoot, Philip'

_publ_section_title
;
 Syntheses and crystal structures of three novel oxalate coordination
 compounds:
 Rb<sub>2</sub>Co(C<sub>2</sub>O<sub>4</sub>)<sub>2</sub>&#xb7;4H<sub>2</sub>O,
 Rb<sub>2</sub>CoCl<sub>2</sub>(C<sub>2</sub>O<sub>4</sub>) and
 K<sub>2</sub>Li<sub>2</sub>Cu(C<sub>2</sub>O<sub>4</sub>)<sub>3</sub>&#xb7;2H<sub>2</sub>O.
;
_journal_coeditor_code WM5668
_journal_issue 'Pt 4'
_journal_name_full 'Acta crystallographica. Section E, Crystallographic communications'
_journal_page_first 267
_journal_page_last 271
_journal_paper_doi 10.1107/S2056989023001822
_journal_volume 79
_journal_year 2023
_chemical_formula_iupac 'K2 [Li2 Cu (C2 O4)3], 2H2 O'
_chemical_formula_sum 'C6 H4 Cu K2 Li2 O14'
_chemical_formula_weight 455.71
_chemical_name_common
;
Dipotassium dilithium copper(II) tris(oxalate) dihydrate
;
_chemical_name_systematic
;
Poly[dipotassium [tri-\m-oxalatocopper(II)dilithium] dihydrate]
;
_space_group_IT_number 2
_space_group_name_Hall '-P 1'
_space_group_name_H-M_alt 'P -1'
_symmetry_cell_setting triclinic
_symmetry_space_group_name_Hall '-P 1'
_symmetry_space_group_name_H-M 'P -1'
_atom_sites_solution_hydrogens difmap
_audit_creation_method SHELXL-2018/3
_cell_angle_alpha 101.327(11)
_cell_angle_beta 91.723(11)
_cell_angle_gamma 113.563(11)
_cell_formula_units_Z 1
_cell_length_a 6.1847(4)
_cell_length_b 7.2575(5)
_cell_length_c 8.1795(5)
_cell_measurement_reflns_used 888
_cell_measurement_temperature 173(2)
_cell_measurement_theta_max 27.5
_cell_measurement_theta_min 2.5
_cell_volume 327.56(5)
_computing_cell_refinement
;
CrystalClear (Rigaku, 2015)
;
_computing_data_collection
;
CrystalClear (Rigaku, 2015)
;
_computing_data_reduction
;
CrystalClear (Rigaku, 2015)
;
_computing_molecular_graphics
;
Ortep for Windows (Farrugia, 2012)
;
_computing_publication_material
;
WinGX (Farrugia, 2012)
;
_computing_structure_refinement
;
SHELXL (Sheldrick, 2015b)
;
_computing_structure_solution
;
SHELXT (Sheldrick, 2015a)
;
_diffrn_ambient_temperature 173(2)
_diffrn_detector_area_resol_mean 13.6612
_diffrn_measured_fraction_theta_full 0.995
_diffrn_measured_fraction_theta_max 0.991
_diffrn_measurement_device_type 'Rigaku Mercury2 (2x2 bin mode)'
_diffrn_measurement_method 'profile data from \w-scans'
_diffrn_radiation_type MoK\a
_diffrn_radiation_wavelength 0.71075
_diffrn_reflns_av_R_equivalents 0.0951
_diffrn_reflns_av_unetI/netI 0.1075
_diffrn_reflns_limit_h_max 8
_diffrn_reflns_limit_h_min -8
_diffrn_reflns_limit_k_max 9
_diffrn_reflns_limit_k_min -9
_diffrn_reflns_limit_l_max 10
_diffrn_reflns_limit_l_min -10
_diffrn_reflns_number 3403
_diffrn_reflns_theta_full 25.242
_diffrn_reflns_theta_max 27.542
_diffrn_reflns_theta_min 2.558
_diffrn_source 'Sealed Tube'
_exptl_absorpt_coefficient_mu 2.385
_exptl_absorpt_correction_T_max 1.00
_exptl_absorpt_correction_T_min 0.610
_exptl_absorpt_correction_type multi-scan
_exptl_absorpt_process_details
;
(SADABS; Krause <i>et al.</i>,  2015)
;
_exptl_crystal_colour blue
_exptl_crystal_density_diffrn 2.310
_exptl_crystal_density_method 'not measured'
_exptl_crystal_description prism
_exptl_crystal_F_000 225
_exptl_crystal_size_max 0.14
_exptl_crystal_size_mid 0.14
_exptl_crystal_size_min 0.07
_refine_diff_density_max 1.034
_refine_diff_density_min -1.009
_refine_ls_extinction_method none
_refine_ls_goodness_of_fit_ref 0.935
_refine_ls_hydrogen_treatment refall
_refine_ls_matrix_type full
_refine_ls_number_parameters 132
_refine_ls_number_reflns 1500
_refine_ls_number_restraints 0
_refine_ls_restrained_S_all 0.935
_refine_ls_R_factor_all 0.0591
_refine_ls_R_factor_gt 0.0447
_refine_ls_shift/su_max 0.000
_refine_ls_shift/su_mean 0.000
_refine_ls_structure_factor_coef Fsqd
_refine_ls_weighting_details 'w=1/[\s^2^(Fo^2^)+(0.0439P)^2^] where P=(Fo^2^+2Fc^2^)/3'
_refine_ls_weighting_scheme calc
_refine_ls_wR_factor_gt 0.1113
_refine_ls_wR_factor_ref 0.1144
_reflns_number_gt 1077
_reflns_number_total 1500
_reflns_threshold_expression 'I > 2\s(I)'
_cod_data_source_file wm5668sup1.cif
_cod_data_source_block III
_cod_depositor_comments 'Adding full bibliography for 2244219--2244221.cif.'
_cod_database_code 2244221
_cod_database_fobs_code 2244221

loop_
_space_group_symop_operation_xyz
'x, y, z'
'-x, -y, -z'

loop_
_atom_site_type_symbol
_atom_site_label
_atom_site_fract_x
_atom_site_fract_y
_atom_site_fract_z
_atom_site_U_iso_or_equiv
_atom_site_adp_type
_atom_site_calc_flag
_atom_site_occupancy
_atom_site_disorder_assembly
_atom_site_disorder_group
Cu Cu1 1.000000 1.000000 1.000000 0.0141(2) Uani d 1 . .
K K1 0.53561(17) 0.08774(15) 0.80051(12) 0.0182(2) Uani d 1 . .
O O1 1.1046(5) 0.7828(4) 0.9188(4) 0.0139(6) Uani d 1 . .
O O2 0.6795(5) 0.7931(5) 0.9232(4) 0.0139(6) Uani d 1 . .
O O3 0.9423(5) 0.4577(5) 0.7685(4) 0.0166(7) Uani d 1 . .
O O4 0.5056(5) 0.4613(4) 0.7870(4) 0.0168(7) Uani d 1 . .
O O5 0.1518(5) 0.2387(4) 0.4512(4) 0.0174(7) Uani d 1 . .
O O6 -0.0303(6) -0.0777(5) 0.2817(4) 0.0194(7) Uani d 1 . .
O O7A 0.3910(18) -0.2142(15) 0.5335(14) 0.028(2) Uani d 0.5 . .
O O7B 0.3555(18) -0.3016(16) 0.5653(14) 0.027(2) Uani d 0.5 . .
C C1 0.9305(7) 0.6178(6) 0.8431(5) 0.0125(8) Uani d 1 . .
C C2 0.6818(7) 0.6206(6) 0.8495(5) 0.0129(8) Uani d 1 . .
C C3 0.0359(7) 0.0482(6) 0.4216(6) 0.0138(8) Uani d 1 . .
Li Li1 0.1867(13) 0.3767(13) 0.6931(10) 0.0205(17) Uani d 1 . .
H H1 0.481(15) -0.288(12) 0.557(10) 0.06(3) Uiso d 1 . .
H H2 0.283(15) -0.343(13) 0.491(11) 0.07(3) Uiso d 1 . .

loop_
_atom_site_aniso_label
_atom_site_aniso_U_11
_atom_site_aniso_U_22
_atom_site_aniso_U_33
_atom_site_aniso_U_12
_atom_site_aniso_U_13
_atom_site_aniso_U_23
Cu1 0.0105(4) 0.0100(4) 0.0191(4) 0.0037(3) 0.0009(3) -0.0015(3)
K1 0.0195(5) 0.0173(5) 0.0177(5) 0.0079(4) 0.0026(4) 0.0031(4)
O1 0.0106(14) 0.0118(14) 0.0176(16) 0.0044(11) 0.0000(11) 0.0000(12)
O2 0.0119(14) 0.0156(15) 0.0133(15) 0.0064(12) 0.0018(11) -0.0001(12)
O3 0.0171(15) 0.0116(14) 0.0204(17) 0.0064(12) 0.0047(13) 0.0005(12)
O4 0.0108(14) 0.0102(14) 0.0229(17) 0.0003(12) -0.0022(12) -0.0014(12)
O5 0.0223(16) 0.0086(14) 0.0159(16) 0.0012(12) 0.0031(13) 0.0018(12)
O6 0.0236(17) 0.0182(16) 0.0121(16) 0.0051(13) 0.0001(13) 0.0014(13)
O7A 0.026(5) 0.012(4) 0.043(6) 0.012(4) -0.003(4) -0.011(4)
O7B 0.019(5) 0.014(5) 0.036(6) 0.007(4) -0.009(4) -0.017(4)
C1 0.014(2) 0.0117(19) 0.013(2) 0.0048(16) 0.0038(16) 0.0050(16)
C2 0.013(2) 0.016(2) 0.0092(19) 0.0061(17) 0.0011(15) 0.0027(16)
C3 0.016(2) 0.011(2) 0.017(2) 0.0089(17) 0.0019(17) 0.0034(17)
Li1 0.010(3) 0.029(4) 0.021(4) 0.010(3) 0.000(3) -0.002(3)

loop_
_atom_type_symbol
_atom_type_description
_atom_type_scat_dispersion_real
_atom_type_scat_dispersion_imag
_atom_type_scat_source
Cu Cu 0.3201 1.2651 'International Tables Vol C Tables 4.2.6.8 and 6.1.1.4'
K K 0.2009 0.2494 'International Tables Vol C Tables 4.2.6.8 and 6.1.1.4'
Li Li -0.0003 0.0001 'International Tables Vol C Tables 4.2.6.8 and 6.1.1.4'
C C 0.0033 0.0016 'International Tables Vol C Tables 4.2.6.8 and 6.1.1.4'
O O 0.0106 0.0060 'International Tables Vol C Tables 4.2.6.8 and 6.1.1.4'
H H 0.0000 0.0000 'International Tables Vol C Tables 4.2.6.8 and 6.1.1.4'

loop_
_geom_angle_atom_site_label_1
_geom_angle_atom_site_label_2
_geom_angle_atom_site_label_3
_geom_angle_site_symmetry_1
_geom_angle_site_symmetry_3
_geom_angle
_geom_angle_publ_flag
O2 Cu1 O2 . 2_777 180.0 ?
O2 Cu1 O1 . 2_777 93.40(12) ?
O2 Cu1 O1 2_777 2_777 86.60(12) ?
O2 Cu1 O1 . . 86.60(12) ?
O2 Cu1 O1 2_777 . 93.40(12) ?
O1 Cu1 O1 2_777 . 180.00(9) ?
O7A K1 O4 . . 119.6(2) ?
O7A K1 O2 . 2_667 134.7(2) ?
O4 K1 O2 . 2_667 70.35(9) ?
O7A K1 O7B . . 13.6(3) ?
O4 K1 O7B . . 131.3(3) ?
O2 K1 O7B 2_667 . 127.0(2) ?
O7A K1 O1 . 2_767 133.6(2) ?
O4 K1 O1 . 2_767 101.72(9) ?
O2 K1 O1 2_667 2_767 76.43(9) ?
O7B K1 O1 . 2_767 125.6(2) ?
O7A K1 O3 . . 114.9(3) ?
O4 K1 O3 . . 56.61(8) ?
O2 K1 O3 2_667 . 106.84(9) ?
O7B K1 O3 . . 125.5(2) ?
O1 K1 O3 2_767 . 70.04(9) ?
O7A K1 O2 . 1_545 80.2(2) ?
O4 K1 O2 . 1_545 159.58(9) ?
O2 K1 O2 2_667 1_545 100.05(8) ?
O7B K1 O2 . 1_545 69.0(2) ?
O1 K1 O2 2_767 1_545 57.99(8) ?
O3 K1 O2 . 1_545 112.41(9) ?
O7A K1 O1 . 1_445 80.5(3) ?
O4 K1 O1 . 1_445 113.85(9) ?
O2 K1 O1 2_667 1_445 57.50(8) ?
O7B K1 O1 . 1_445 70.1(2) ?
O1 K1 O1 2_767 1_445 102.44(8) ?
O3 K1 O1 . 1_445 164.28(9) ?
O2 K1 O1 1_545 1_445 72.19(8) ?
O7A K1 O7A . 2_656 64.2(4) ?
O4 K1 O7A . 2_656 64.04(18) ?
O2 K1 O7A 2_667 2_656 132.00(18) ?
O7B K1 O7A . 2_656 77.7(4) ?
O1 K1 O7A 2_767 2_656 126.0(2) ?
O3 K1 O7A . 2_656 58.7(2) ?
O2 K1 O7A 1_545 2_656 127.94(18) ?
O1 K1 O7A 1_445 2_656 131.4(2) ?
O7A K1 O6 . 2_556 82.2(2) ?
O4 K1 O6 . 2_556 61.81(9) ?
O2 K1 O6 2_667 2_556 63.59(8) ?
O7B K1 O6 . 2_556 84.8(2) ?
O1 K1 O6 2_767 2_556 139.77(9) ?
O3 K1 O6 . 2_556 116.35(9) ?
O2 K1 O6 1_545 2_556 131.16(9) ?
O1 K1 O6 1_445 2_556 60.12(8) ?
O7A K1 O6 2_656 2_556 81.9(2) ?
O7A K1 O6 . 2_656 80.2(2) ?
O4 K1 O6 . 2_656 114.08(9) ?
O2 K1 O6 2_667 2_656 139.69(9) ?
O7B K1 O6 . 2_656 82.0(2) ?
O1 K1 O6 2_767 2_656 63.34(8) ?
O3 K1 O6 . 2_656 58.18(8) ?
O2 K1 O6 1_545 2_656 61.26(8) ?
O1 K1 O6 1_445 2_656 131.85(9) ?
O7A K1 O6 2_656 2_656 75.66(19) ?
O6 K1 O6 2_556 2_656 155.90(12) ?
C1 O1 Cu1 . . 110.8(3) ?
C1 O1 K1 . 2_767 137.7(3) ?
Cu1 O1 K1 . 2_767 94.37(11) ?
C1 O1 K1 . 1_665 133.0(3) ?
Cu1 O1 K1 . 1_665 90.46(11) ?
K1 O1 K1 2_767 1_665 77.56(8) ?
C2 O2 Cu1 . . 110.7(3) ?
C2 O2 K1 . 2_667 133.6(3) ?
Cu1 O2 K1 . 2_667 97.23(11) ?
C2 O2 K1 . 1_565 132.4(3) ?
Cu1 O2 K1 . 1_565 92.37(11) ?
K1 O2 K1 2_667 1_565 79.95(8) ?
C1 O3 Li1 . 1_655 136.6(4) ?
C1 O3 K1 . . 112.5(3) ?
Li1 O3 K1 1_655 . 107.9(3) ?
C2 O4 Li1 . . 139.7(4) ?
C2 O4 K1 . . 116.4(3) ?
Li1 O4 K1 . . 103.7(3) ?
C3 O5 Li1 . . 113.3(4) ?
C3 O6 Li1 . 2_556 111.7(4) ?
C3 O6 K1 . 2_556 100.4(3) ?
Li1 O6 K1 2_556 2_556 89.8(2) ?
C3 O6 K1 . 2_656 99.4(3) ?
Li1 O6 K1 2_556 2_656 95.6(2) ?
K1 O6 K1 2_556 2_656 155.90(12) ?
K1 O7A K1 . 2_656 115.8(4) ?
K1 O7A H1 . . 100(5) ?
K1 O7A H1 2_656 . 113(5) ?
K1 O7A H2 . . 144(6) ?
K1 O7A H2 2_656 . 96(6) ?
H1 O7A H2 . . 81(7) ?
K1 O7B H1 . . 89(6) ?
K1 O7B H2 . . 135(8) ?
H1 O7B H2 . . 113(9) ?
O3 C1 O1 . . 126.1(4) ?
O3 C1 C2 . . 118.0(4) ?
O1 C1 C2 . . 115.9(4) ?
O4 C2 O2 . . 125.6(4) ?
O4 C2 C1 . . 118.7(4) ?
O2 C2 C1 . . 115.7(3) ?
O5 C3 O6 . . 128.1(4) ?
O5 C3 C3 . 2_556 116.4(5) ?
O6 C3 C3 . 2_556 115.6(5) ?
O4 Li1 O3 . 1_455 131.6(5) ?
O4 Li1 O5 . . 108.5(4) ?
O3 Li1 O5 1_455 . 117.8(4) ?
O4 Li1 O6 . 2_556 102.2(4) ?
O3 Li1 O6 1_455 2_556 97.4(4) ?
O5 Li1 O6 . 2_556 82.4(3) ?

loop_
_geom_bond_atom_site_label_1
_geom_bond_atom_site_label_2
_geom_bond_site_symmetry_2
_geom_bond_distance
_geom_bond_publ_flag
Cu1 O2 . 1.938(3) ?
Cu1 O2 2_777 1.938(3) ?
Cu1 O1 2_777 1.942(3) ?
Cu1 O1 . 1.942(3) ?
K1 O7A . 2.609(10) ?
K1 O4 . 2.814(3) ?
K1 O2 2_667 2.821(3) ?
K1 O7B . 2.854(10) ?
K1 O1 2_767 2.878(3) ?
K1 O3 . 2.919(3) ?
K1 O2 1_545 2.946(3) ?
K1 O1 1_445 3.036(3) ?
K1 O7A 2_656 3.039(12) ?
K1 O6 2_556 3.146(3) ?
K1 O6 2_656 3.178(3) ?
O1 C1 . 1.271(5) ?
O2 C2 . 1.284(5) ?
O3 C1 . 1.233(5) ?
O3 Li1 1_655 1.907(8) ?
O4 C2 . 1.230(5) ?
O4 Li1 . 1.901(8) ?
O5 C3 . 1.245(5) ?
O5 Li1 . 1.997(9) ?
O6 C3 . 1.255(5) ?
O6 Li1 2_556 2.049(9) ?
O7A H1 . 0.95(8) ?
O7A H2 . 0.89(9) ?
O7B H1 . 0.75(8) ?
O7B H2 . 0.68(9) ?
C1 C2 . 1.549(6) ?
C3 C3 2_556 1.571(9) ?
